data_7244425
loop_
_publ_author_name
'Jana, Narayan Ch.'
'Sethi, Subrat'
'Saha, Ratnakar'
'Bagh, Bidraha'

_publ_section_title
;
 Aerobic oxidation of vanillyl alcohol to vanillin catalyzed by air-stable
 and recyclable copper complex and TEMPO under base-free conditions
;
_journal_issue 6
_journal_name_full 'Green Chemistry'
_journal_page_first 2542
_journal_page_last 2556
_journal_paper_doi 10.1039/D1GC04690J
_journal_volume 24
_journal_year 2022
_chemical_formula_moiety 'C21 H22 Cl2 Cu N2 S'
_chemical_formula_sum 'C21 H22 Cl2 Cu N2 S'
_chemical_formula_weight 468.90
_space_group_crystal_system monoclinic
_space_group_IT_number 14
_space_group_name_Hall '-P 2ybc'
_space_group_name_H-M_alt 'P 1 21/c 1'
_atom_sites_solution_hydrogens geom
_atom_sites_solution_primary dual
_audit_creation_date 2021-05-15
_audit_creation_method
;
Olex2 1.2
(compiled 2017.03.28 svn.r3405 for OlexSys, GUI svn.r5337)
;
_audit_update_record
;
2021-06-07 deposited with the CCDC.	2022-01-27 downloaded from the CCDC.
;
_cell_angle_alpha 90
_cell_angle_beta 96.124(2)
_cell_angle_gamma 90
_cell_formula_units_Z 4
_cell_length_a 17.0171(3)
_cell_length_b 9.22230(10)
_cell_length_c 13.3042(2)
_cell_measurement_reflns_used 17749
_cell_measurement_temperature 100.01(10)
_cell_measurement_theta_max 75.3720
_cell_measurement_theta_min 5.2050
_cell_volume 2076.00(5)
_computing_cell_refinement 'CrysAlisPro 1.171.40.63a (Rigaku OD, 2019)'
_computing_data_collection 'CrysAlisPro 1.171.40.63a (Rigaku OD, 2019)'
_computing_data_reduction 'CrysAlisPro 1.171.40.63a (Rigaku OD, 2019)'
_computing_molecular_graphics 'Olex2 (Dolomanov et al., 2009)'
_computing_publication_material 'Olex2 (Dolomanov et al., 2009)'
_computing_structure_refinement 'ShelXL (Sheldrick, 2015)'
_computing_structure_solution 'ShelXT (Sheldrick, 2015)'
_diffrn_ambient_environment N~2~
_diffrn_ambient_temperature 100.01(10)
_diffrn_detector 'Hybrid Pixel Array Detector'
_diffrn_detector_area_resol_mean 5.8140
_diffrn_detector_type 'Pilatus 200K'
_diffrn_measured_fraction_theta_full 1.000
_diffrn_measured_fraction_theta_max 0.999
_diffrn_measurement_details
;
List of Runs (angles in degrees, time in seconds):

  # Type    Start    End  Width  t~exp~   \w     \q     \k     \f   Frames
#--------------------------------------------------------------------------
  1  \w    -50.00  25.00   0.50    0.80    --  -38.50  56.00 -34.00  150
  2  \w   -101.00 -27.00   0.50    0.80    --  -38.50 -56.00-176.00  148
  3  \w     37.00 112.00   0.50    0.80    --   48.56  56.00 -34.00  150
  4  \w    -14.00  60.00   0.50    0.80    --   48.56 -56.00-176.00  148
  5  \w     90.00 164.00   0.50    4.00    --  101.38  56.00 -34.00  148
  6  \w     39.00 113.00   0.50    4.00    --  101.38 -56.00-176.00  148
  7  \w    -50.00  24.00   0.50    0.80    --  -38.50  57.00-180.00  148
  8  \w    -86.00  -6.00   0.50    0.80    --  -38.50 125.00   0.00  160
  9  \w   -105.00 -35.00   0.50    0.80    --  -38.50 -37.00-150.00  140
 10  \w      7.00  85.00   0.50    0.80    --   48.56 -99.00  30.00  156
 11  \w     45.00 115.00   0.50    0.80    --   48.56  37.00-180.00  140
 12  \w     88.00 164.00   0.50    4.00    --  101.38  61.00-180.00  152
 13  \w     88.00 164.00   0.50    4.00    --  101.38  61.00 -60.00  152
 14  \w     33.00 107.00   0.50    4.00    --  101.38 -94.00 150.00  148
 15  \w     33.00 107.00   0.50    4.00    --  101.38 -94.00   0.00  148
 16  \w     91.00 165.00   0.50    4.00    --  101.38  55.00 165.47  148
 17  \w     37.00 125.00   0.50    4.00    --  101.38 -77.00 150.00  176
 18  \w    104.00 171.00   0.50    4.00    --  101.38 111.00-120.00  134
 19  \w     32.00 109.00   0.50    4.00    --  101.38-111.00   0.00  154
 20  \w     37.00 106.00   0.50    4.00    --  101.38 -45.00-120.00  138
 21  \w     33.00 105.00   0.50    4.00    --  101.38 -30.00 150.00  144
 22  \w     32.00 109.00   0.50    4.00    --  101.38-111.00  90.00  154
 23  \w     32.00 109.00   0.50    4.00    --  101.38-111.00 120.00  154
 24  \w     97.00 166.00   0.50    4.00    --  101.38  45.00  90.00  138
 25  \w     33.00 107.00   0.50    4.00    --  101.38 -94.00-150.00  148
 26  \w     97.00 166.00   0.50    4.00    --  101.38  45.00-150.00  138
 27  \w    104.00 171.00   0.50    4.00    --  101.38 111.00 -90.00  134
 28  \w     33.00 105.00   0.50    4.00    --  101.38 -30.00 -30.00  144
 29  \w     33.00 107.00   0.50    4.00    --  101.38 -94.00-120.00  148
 30  \w     33.00 107.00   0.50    4.00    --  101.38 -94.00 120.00  148
 31  \w    103.00 166.00   0.50    4.00    --  101.38  77.00-120.00  126
 32  \w     39.00 115.00   0.50    4.00    --  101.38 -61.00 -30.00  152
;
_diffrn_measurement_device 'four-circle diffractometer'
_diffrn_measurement_device_type 'SuperNova, Dual, Cu at home/near, Pilatus 200K'
_diffrn_measurement_method '\w scans'
_diffrn_orient_matrix_type 'CrysAlisPro convention (1999,Acta A55,543-557)'
_diffrn_orient_matrix_UB_11 -0.0156353000
_diffrn_orient_matrix_UB_12 0.1204112000
_diffrn_orient_matrix_UB_13 0.0758132000
_diffrn_orient_matrix_UB_21 -0.0593249000
_diffrn_orient_matrix_UB_22 0.0715703000
_diffrn_orient_matrix_UB_23 -0.0804974000
_diffrn_orient_matrix_UB_31 -0.0672064000
_diffrn_orient_matrix_UB_32 -0.0912145000
_diffrn_orient_matrix_UB_33 0.0365314000
_diffrn_radiation_monochromator mirror
_diffrn_radiation_probe x-ray
_diffrn_radiation_type CuK\a
_diffrn_radiation_wavelength 1.54184
_diffrn_reflns_av_R_equivalents 0.0828
_diffrn_reflns_av_unetI/netI 0.0371
_diffrn_reflns_Laue_measured_fraction_full 1.000
_diffrn_reflns_Laue_measured_fraction_max 0.999
_diffrn_reflns_limit_h_max 19
_diffrn_reflns_limit_h_min -20
_diffrn_reflns_limit_k_max 11
_diffrn_reflns_limit_k_min -11
_diffrn_reflns_limit_l_max 16
_diffrn_reflns_limit_l_min -16
_diffrn_reflns_number 29160
_diffrn_reflns_point_group_measured_fraction_full 1.000
_diffrn_reflns_point_group_measured_fraction_max 0.999
_diffrn_reflns_theta_full 67.684
_diffrn_reflns_theta_max 68.232
_diffrn_reflns_theta_min 5.228
_diffrn_source 'micro-focus sealed X-ray tube'
_diffrn_source_type 'SuperNova (Cu) X-ray Source'
_exptl_absorpt_coefficient_mu 4.849
_exptl_absorpt_correction_T_max 1.00000
_exptl_absorpt_correction_T_min 0.48327
_exptl_absorpt_correction_type multi-scan
_exptl_absorpt_process_details
;
CrysAlisPro 1.171.40.63a (Rigaku Oxford Diffraction, 2019)
Empirical absorption correction using spherical harmonics,
 implemented in SCALE3 ABSPACK scaling algorithm.
;
_exptl_crystal_colour 'light blue'
_exptl_crystal_colour_modifier light
_exptl_crystal_colour_primary blue
_exptl_crystal_density_diffrn 1.500
_exptl_crystal_description block
_exptl_crystal_F_000 964
_exptl_crystal_size_max 0.3
_exptl_crystal_size_mid 0.2
_exptl_crystal_size_min 0.1
_refine_diff_density_max 0.971
_refine_diff_density_min -0.844
_refine_diff_density_rms 0.103
_refine_ls_extinction_method none
_refine_ls_goodness_of_fit_ref 1.042
_refine_ls_hydrogen_treatment constr
_refine_ls_matrix_type full
_refine_ls_number_parameters 244
_refine_ls_number_reflns 3790
_refine_ls_number_restraints 0
_refine_ls_restrained_S_all 1.042
_refine_ls_R_factor_all 0.0423
_refine_ls_R_factor_gt 0.0406
_refine_ls_shift/su_max 0.001
_refine_ls_shift/su_mean 0.000
_refine_ls_structure_factor_coef Fsqd
_refine_ls_weighting_details 'w=1/[\s^2^(Fo^2^)+(0.0750P)^2^+1.5136P] where P=(Fo^2^+2Fc^2^)/3'
_refine_ls_weighting_scheme calc
_refine_ls_wR_factor_gt 0.1082
_refine_ls_wR_factor_ref 0.1098
_reflns_Friedel_coverage 0.000
_reflns_number_gt 3565
_reflns_number_total 3790
_reflns_threshold_expression 'I > 2\s(I)'
_cod_data_source_file d1gc04690j2.cif
_cod_data_source_block nj-68
_cod_depositor_comments 'Adding full bibliography for 7244424--7244428.cif.'
_cod_database_code 7244425
_shelx_shelxl_version_number 2016/6
_chemical_oxdiff_formula 'C84 H84 Cl8 Cu4 N8 S4 '
_shelx_space_group_comment
;
The symmetry employed for this shelxl refinement is uniquely defined
by the following loop, which should always be used as a source of
symmetry information in preference to the above space-group names.
They are only intended as comments.
;
_diffrn_oxdiff_digest_frames
;
0142da9884a7e3febc3a35d2c15fa10e4200037f90a
;
_reflns_odcompleteness_completeness 99.95
_reflns_odcompleteness_iscentric 1
_reflns_odcompleteness_theta 66.97
_olex2_refinement_description
;
1. Fixed Uiso
 At 1.2 times of:
  All C(H) groups, All C(H,H) groups, All N(H) groups
2.a Ternary CH refined with riding coordinates:
 N2(H2), C9(H9)
2.b Secondary CH2 refined with riding coordinates:
 C6(H6A,H6B), C7(H7A,H7B), C8(H8A,H8B)
2.c Aromatic/amide H refined with riding coordinates:
 C1(H1), C15(H15), C11(H11), C2(H2A), C17(H17), C14(H14), C3(H3), C4(H4),
 C13(H13), C21(H21), C12(H12), C20(H20), C19(H19), C18(H18)
;
_olex2_submission_special_instructions 'No special instructions were received'
_oxdiff_exptl_absorpt_empirical_details
;
Empirical correction (ABSPACK) includes:
- Absorption correction using spherical harmonics
- Frame scaling
;
_oxdiff_exptl_absorpt_empirical_full_max 2.642
_oxdiff_exptl_absorpt_empirical_full_min 0.448

loop_
_space_group_symop_operation_xyz
'x, y, z'
'-x, y+1/2, -z+1/2'
'-x, -y, -z'
'x, -y-1/2, z-1/2'

loop_
_atom_site_label
_atom_site_type_symbol
_atom_site_fract_x
_atom_site_fract_y
_atom_site_fract_z
_atom_site_U_iso_or_equiv
_atom_site_adp_type
_atom_site_occupancy
_atom_site_site_symmetry_order
_atom_site_calc_flag
_atom_site_refinement_flags_posn
_atom_site_refinement_flags_adp
_atom_site_refinement_flags_occupancy
_atom_site_disorder_assembly
_atom_site_disorder_group
Cu1 Cu 0.11805(2) 0.73219(3) 0.29343(2) 0.01445(13) Uani 1 1 d . . . . .
Cl2 Cl 0.11903(3) 0.93669(5) 0.19968(4) 0.01881(15) Uani 1 1 d . . . . .
Cl1 Cl 0.08211(3) 0.84685(5) 0.43124(4) 0.01852(15) Uani 1 1 d . . . . .
S1 S 0.27909(3) 0.69198(6) 0.35466(4) 0.01908(16) Uani 1 1 d . . . . .
N1 N 0.09874(10) 0.5310(2) 0.34484(14) 0.0158(4) Uani 1 1 d . . . . .
N2 N 0.14166(11) 0.6202(2) 0.16837(14) 0.0170(4) Uani 1 1 d . . . . .
H2 H 0.113850 0.670680 0.110246 0.020 Uiso 1 1 calc R . . . .
C1 C 0.08913(13) 0.4953(2) 0.44039(17) 0.0184(5) Uani 1 1 d . . . . .
H1 H 0.089801 0.568523 0.488567 0.022 Uiso 1 1 calc R . . . .
C10 C 0.32730(13) 0.9695(3) 0.39328(17) 0.0190(5) Uani 1 1 d . . . . .
C5 C 0.09807(13) 0.4252(2) 0.27508(18) 0.0180(5) Uani 1 1 d . . . . .
C6 C 0.10760(14) 0.4732(3) 0.16891(18) 0.0203(5) Uani 1 1 d . . . . .
H6A H 0.141856 0.405824 0.138440 0.024 Uiso 1 1 calc R . . . .
H6B H 0.056508 0.472544 0.128878 0.024 Uiso 1 1 calc R . . . .
C7 C 0.22663(13) 0.6216(3) 0.15300(17) 0.0208(5) Uani 1 1 d . . . . .
H7A H 0.241515 0.718988 0.135121 0.025 Uiso 1 1 calc R . . . .
H7B H 0.234948 0.558238 0.096893 0.025 Uiso 1 1 calc R . . . .
C16 C 0.38460(14) 0.8460(3) 0.24531(19) 0.0214(5) Uani 1 1 d . . . . .
C15 C 0.38698(13) 0.9498(3) 0.47194(19) 0.0219(5) Uani 1 1 d . . . . .
H15 H 0.419641 0.868908 0.472212 0.026 Uiso 1 1 calc R . . . .
C11 C 0.27816(14) 1.0898(3) 0.3948(2) 0.0247(5) Uani 1 1 d . . . . .
H11 H 0.237489 1.103319 0.343148 0.030 Uiso 1 1 calc R . . . .
C2 C 0.07823(14) 0.3533(3) 0.46999(19) 0.0221(5) Uani 1 1 d . . . . .
H2A H 0.071724 0.331346 0.536832 0.027 Uiso 1 1 calc R . . . .
C17 C 0.38221(15) 0.9181(3) 0.1534(2) 0.0265(5) Uani 1 1 d . . . . .
H17 H 0.338117 0.973431 0.130876 0.032 Uiso 1 1 calc R . . . .
C14 C 0.39823(14) 1.0502(3) 0.55029(19) 0.0235(5) Uani 1 1 d . . . . .
H14 H 0.438486 1.036496 0.602430 0.028 Uiso 1 1 calc R . . . .
C3 C 0.07722(14) 0.2443(3) 0.3978(2) 0.0230(5) Uani 1 1 d . . . . .
H3 H 0.069875 0.148065 0.415530 0.028 Uiso 1 1 calc R . . . .
C9 C 0.31403(13) 0.8639(2) 0.30487(17) 0.0192(5) Uani 1 1 d . . . . .
H9 H 0.270695 0.902856 0.258235 0.023 Uiso 1 1 calc R . . . .
C8 C 0.27949(14) 0.5730(3) 0.24567(19) 0.0221(5) Uani 1 1 d . . . . .
H8A H 0.333223 0.565450 0.228138 0.027 Uiso 1 1 calc R . . . .
H8B H 0.263079 0.476936 0.264567 0.027 Uiso 1 1 calc R . . . .
C4 C 0.08722(14) 0.2804(2) 0.29974(19) 0.0214(5) Uani 1 1 d . . . . .
H4 H 0.086736 0.208924 0.250395 0.026 Uiso 1 1 calc R . . . .
C13 C 0.34935(15) 1.1707(3) 0.5506(2) 0.0256(5) Uani 1 1 d . . . . .
H13 H 0.356928 1.237989 0.602775 0.031 Uiso 1 1 calc R . . . .
C21 C 0.45002(15) 0.7595(3) 0.2764(2) 0.0262(5) Uani 1 1 d . . . . .
H21 H 0.452022 0.708678 0.337021 0.031 Uiso 1 1 calc R . . . .
C12 C 0.28959(16) 1.1903(3) 0.4734(2) 0.0283(6) Uani 1 1 d . . . . .
H12 H 0.256742 1.270860 0.473713 0.034 Uiso 1 1 calc R . . . .
C20 C 0.51242(16) 0.7492(3) 0.2167(2) 0.0309(6) Uani 1 1 d . . . . .
H20 H 0.555798 0.691226 0.237735 0.037 Uiso 1 1 calc R . . . .
C19 C 0.51031(16) 0.8241(3) 0.1271(2) 0.0348(6) Uani 1 1 d . . . . .
H19 H 0.552571 0.818068 0.088419 0.042 Uiso 1 1 calc R . . . .
C18 C 0.44502(17) 0.9088(3) 0.0945(2) 0.0350(6) Uani 1 1 d . . . . .
H18 H 0.443226 0.958973 0.033614 0.042 Uiso 1 1 calc R . . . .

loop_
_atom_site_aniso_label
_atom_site_aniso_U_11
_atom_site_aniso_U_22
_atom_site_aniso_U_33
_atom_site_aniso_U_23
_atom_site_aniso_U_13
_atom_site_aniso_U_12
Cu1 0.0197(2) 0.0094(2) 0.0148(2) -0.00088(11) 0.00461(14) -0.00006(11)
Cl2 0.0264(3) 0.0123(3) 0.0179(3) 0.00133(18) 0.0030(2) 0.00075(19)
Cl1 0.0274(3) 0.0127(3) 0.0162(3) -0.00143(18) 0.0057(2) 0.00284(19)
S1 0.0204(3) 0.0175(3) 0.0198(3) -0.0010(2) 0.0040(2) -0.0021(2)
N1 0.0170(8) 0.0108(8) 0.0199(9) -0.0022(7) 0.0039(7) -0.0005(7)
N2 0.0209(9) 0.0139(9) 0.0165(9) -0.0022(7) 0.0040(7) -0.0007(7)
C1 0.0212(10) 0.0140(11) 0.0209(12) 0.0006(8) 0.0064(9) 0.0003(8)
C10 0.0193(10) 0.0181(11) 0.0210(12) -0.0003(9) 0.0085(9) -0.0038(9)
C5 0.0169(10) 0.0146(11) 0.0224(12) -0.0029(9) 0.0022(8) 0.0000(8)
C6 0.0245(11) 0.0165(11) 0.0205(12) -0.0053(9) 0.0047(9) -0.0020(9)
C7 0.0240(12) 0.0200(11) 0.0196(11) -0.0048(9) 0.0084(9) -0.0017(9)
C16 0.0206(11) 0.0194(11) 0.0248(12) -0.0064(9) 0.0059(9) -0.0055(9)
C15 0.0204(11) 0.0202(11) 0.0261(12) 0.0004(9) 0.0079(9) -0.0023(9)
C11 0.0237(12) 0.0216(12) 0.0288(13) -0.0009(10) 0.0031(10) 0.0005(9)
C2 0.0250(12) 0.0185(11) 0.0235(12) 0.0046(9) 0.0064(9) 0.0008(9)
C17 0.0296(13) 0.0227(12) 0.0283(13) -0.0006(10) 0.0078(10) -0.0029(10)
C14 0.0226(11) 0.0264(13) 0.0221(12) 0.0002(9) 0.0054(9) -0.0056(9)
C3 0.0227(12) 0.0132(11) 0.0337(14) 0.0024(9) 0.0056(10) -0.0005(9)
C9 0.0201(11) 0.0169(11) 0.0211(11) -0.0003(9) 0.0037(9) -0.0019(8)
C8 0.0226(11) 0.0186(11) 0.0259(12) -0.0032(9) 0.0065(9) 0.0009(9)
C4 0.0240(12) 0.0115(11) 0.0290(13) -0.0057(9) 0.0043(10) 0.0007(9)
C13 0.0289(13) 0.0224(12) 0.0268(13) -0.0055(10) 0.0092(10) -0.0068(10)
C21 0.0232(12) 0.0282(13) 0.0273(14) -0.0071(10) 0.0029(10) -0.0010(10)
C12 0.0307(13) 0.0203(12) 0.0354(15) -0.0047(11) 0.0096(11) 0.0007(10)
C20 0.0216(12) 0.0344(15) 0.0371(16) -0.0129(11) 0.0060(11) 0.0000(10)
C19 0.0279(13) 0.0403(16) 0.0394(16) -0.0118(12) 0.0179(12) -0.0095(12)
C18 0.0388(15) 0.0370(15) 0.0316(14) -0.0005(12) 0.0154(12) -0.0106(12)

loop_
_atom_type_symbol
_atom_type_description
_atom_type_scat_dispersion_real
_atom_type_scat_dispersion_imag
_atom_type_scat_source
C C 0.0181 0.0091 'International Tables Vol C Tables 4.2.6.8 and 6.1.1.4'
H H 0.0000 0.0000 'International Tables Vol C Tables 4.2.6.8 and 6.1.1.4'
Cl Cl 0.3639 0.7018 'International Tables Vol C Tables 4.2.6.8 and 6.1.1.4'
Cu Cu -1.9646 0.5888 'International Tables Vol C Tables 4.2.6.8 and 6.1.1.4'
N N 0.0311 0.0180 'International Tables Vol C Tables 4.2.6.8 and 6.1.1.4'
S S 0.3331 0.5567 'International Tables Vol C Tables 4.2.6.8 and 6.1.1.4'

loop_
_geom_angle_atom_site_label_1
_geom_angle_atom_site_label_2
_geom_angle_atom_site_label_3
_geom_angle
_geom_angle_site_symmetry_1
_geom_angle_site_symmetry_3
_geom_angle_publ_flag
Cl2 Cu1 S1 101.90(2) . . ?
Cl1 Cu1 Cl2 94.35(2) . . ?
Cl1 Cu1 S1 99.64(2) . . ?
N1 Cu1 Cl2 164.83(6) . . ?
N1 Cu1 Cl1 95.02(6) . . ?
N1 Cu1 S1 88.24(5) . . ?
N1 Cu1 N2 82.18(8) . . ?
N2 Cu1 Cl2 87.62(6) . . ?
N2 Cu1 Cl1 175.25(5) . . ?
N2 Cu1 S1 84.15(5) . . ?
C9 S1 Cu1 97.18(8) . . ?
C8 S1 Cu1 86.26(8) . . ?
C8 S1 C9 101.76(11) . . ?
C1 N1 Cu1 126.04(15) . . ?
C1 N1 C5 118.92(19) . . ?
C5 N1 Cu1 115.02(15) . . ?
Cu1 N2 H2 106.5 . . ?
C6 N2 Cu1 110.52(14) . . ?
C6 N2 H2 106.5 . . ?
C6 N2 C7 113.46(18) . . ?
C7 N2 Cu1 112.91(13) . . ?
C7 N2 H2 106.5 . . ?
N1 C1 H1 118.8 . . ?
N1 C1 C2 122.3(2) . . ?
C2 C1 H1 118.8 . . ?
C15 C10 C11 119.0(2) . . ?
C15 C10 C9 122.2(2) . . ?
C11 C10 C9 118.7(2) . . ?
N1 C5 C6 116.1(2) . . ?
N1 C5 C4 121.6(2) . . ?
C4 C5 C6 122.3(2) . . ?
N2 C6 C5 110.91(18) . . ?
N2 C6 H6A 109.5 . . ?
N2 C6 H6B 109.5 . . ?
C5 C6 H6A 109.5 . . ?
C5 C6 H6B 109.5 . . ?
H6A C6 H6B 108.0 . . ?
N2 C7 H7A 109.0 . . ?
N2 C7 H7B 109.0 . . ?
N2 C7 C8 112.88(19) . . ?
H7A C7 H7B 107.8 . . ?
C8 C7 H7A 109.0 . . ?
C8 C7 H7B 109.0 . . ?
C17 C16 C9 117.2(2) . . ?
C17 C16 C21 118.8(2) . . ?
C21 C16 C9 123.9(2) . . ?
C10 C15 H15 119.7 . . ?
C10 C15 C14 120.5(2) . . ?
C14 C15 H15 119.7 . . ?
C10 C11 H11 119.8 . . ?
C10 C11 C12 120.3(2) . . ?
C12 C11 H11 119.8 . . ?
C1 C2 H2A 120.7 . . ?
C1 C2 C3 118.6(2) . . ?
C3 C2 H2A 120.7 . . ?
C16 C17 H17 119.5 . . ?
C16 C17 C18 120.9(3) . . ?
C18 C17 H17 119.5 . . ?
C15 C14 H14 120.0 . . ?
C13 C14 C15 120.0(2) . . ?
C13 C14 H14 120.0 . . ?
C2 C3 H3 120.4 . . ?
C4 C3 C2 119.1(2) . . ?
C4 C3 H3 120.4 . . ?
S1 C9 H9 107.1 . . ?
C10 C9 S1 107.41(15) . . ?
C10 C9 H9 107.1 . . ?
C16 C9 S1 113.48(16) . . ?
C16 C9 C10 114.34(18) . . ?
C16 C9 H9 107.1 . . ?
S1 C8 H8A 108.6 . . ?
S1 C8 H8B 108.6 . . ?
C7 C8 S1 114.72(16) . . ?
C7 C8 H8A 108.6 . . ?
C7 C8 H8B 108.6 . . ?
H8A C8 H8B 107.6 . . ?
C5 C4 H4 120.3 . . ?
C3 C4 C5 119.3(2) . . ?
C3 C4 H4 120.3 . . ?
C14 C13 H13 120.1 . . ?
C12 C13 C14 119.9(2) . . ?
C12 C13 H13 120.1 . . ?
C16 C21 H21 120.0 . . ?
C20 C21 C16 120.1(3) . . ?
C20 C21 H21 120.0 . . ?
C11 C12 H12 119.9 . . ?
C13 C12 C11 120.3(2) . . ?
C13 C12 H12 119.9 . . ?
C21 C20 H20 119.7 . . ?
C19 C20 C21 120.5(3) . . ?
C19 C20 H20 119.7 . . ?
C20 C19 H19 120.0 . . ?
C20 C19 C18 120.0(2) . . ?
C18 C19 H19 120.0 . . ?
C17 C18 H18 120.2 . . ?
C19 C18 C17 119.6(3) . . ?
C19 C18 H18 120.2 . . ?

loop_
_geom_bond_atom_site_label_1
_geom_bond_atom_site_label_2
_geom_bond_distance
_geom_bond_site_symmetry_2
_geom_bond_publ_flag
Cu1 Cl2 2.2622(6) . ?
Cu1 Cl1 2.2567(6) . ?
Cu1 S1 2.7991(6) . ?
Cu1 N1 2.0166(19) . ?
Cu1 N2 2.0345(18) . ?
S1 C9 1.841(2) . ?
S1 C8 1.819(2) . ?
N1 C1 1.340(3) . ?
N1 C5 1.346(3) . ?
N2 H2 0.9800 . ?
N2 C6 1.475(3) . ?
N2 C7 1.482(3) . ?
C1 H1 0.9300 . ?
C1 C2 1.386(3) . ?
C10 C15 1.390(3) . ?
C10 C11 1.391(3) . ?
C10 C9 1.525(3) . ?
C5 C6 1.506(3) . ?
C5 C4 1.392(3) . ?
C6 H6A 0.9700 . ?
C6 H6B 0.9700 . ?
C7 H7A 0.9700 . ?
C7 H7B 0.9700 . ?
C7 C8 1.514(3) . ?
C16 C17 1.389(4) . ?
C16 C9 1.517(3) . ?
C16 C21 1.396(4) . ?
C15 H15 0.9300 . ?
C15 C14 1.392(3) . ?
C11 H11 0.9300 . ?
C11 C12 1.396(4) . ?
C2 H2A 0.9300 . ?
C2 C3 1.389(4) . ?
C17 H17 0.9300 . ?
C17 C18 1.394(4) . ?
C14 H14 0.9300 . ?
C14 C13 1.389(4) . ?
C3 H3 0.9300 . ?
C3 C4 1.374(4) . ?
C9 H9 0.9800 . ?
C8 H8A 0.9700 . ?
C8 H8B 0.9700 . ?
C4 H4 0.9300 . ?
C13 H13 0.9300 . ?
C13 C12 1.378(4) . ?
C21 H21 0.9300 . ?
C21 C20 1.395(4) . ?
C12 H12 0.9300 . ?
C20 H20 0.9300 . ?
C20 C19 1.375(4) . ?
C19 H19 0.9300 . ?
C19 C18 1.389(4) . ?
C18 H18 0.9300 . ?

loop_
_geom_torsion_atom_site_label_1
_geom_torsion_atom_site_label_2
_geom_torsion_atom_site_label_3
_geom_torsion_atom_site_label_4
_geom_torsion
_geom_torsion_site_symmetry_1
_geom_torsion_site_symmetry_2
_geom_torsion_site_symmetry_3
_geom_torsion_site_symmetry_4
_geom_torsion_publ_flag
Cu1 S1 C9 C10 99.86(14) . . . . ?
Cu1 S1 C9 C16 -132.75(16) . . . . ?
Cu1 S1 C8 C7 36.69(17) . . . . ?
Cu1 N1 C1 C2 -178.18(17) . . . . ?
Cu1 N1 C5 C6 -3.0(2) . . . . ?
Cu1 N1 C5 C4 178.54(17) . . . . ?
Cu1 N2 C6 C5 -24.9(2) . . . . ?
Cu1 N2 C7 C8 52.6(2) . . . . ?
N1 C1 C2 C3 0.0(3) . . . . ?
N1 C5 C6 N2 18.7(3) . . . . ?
N1 C5 C4 C3 -0.2(4) . . . . ?
N2 C7 C8 S1 -65.0(2) . . . . ?
C1 N1 C5 C6 178.85(19) . . . . ?
C1 N1 C5 C4 0.4(3) . . . . ?
C1 C2 C3 C4 0.2(4) . . . . ?
C10 C15 C14 C13 0.4(3) . . . . ?
C10 C11 C12 C13 -0.4(4) . . . . ?
C5 N1 C1 C2 -0.2(3) . . . . ?
C6 N2 C7 C8 -74.1(2) . . . . ?
C6 C5 C4 C3 -178.6(2) . . . . ?
C7 N2 C6 C5 103.1(2) . . . . ?
C16 C17 C18 C19 1.2(4) . . . . ?
C16 C21 C20 C19 0.2(4) . . . . ?
C15 C10 C11 C12 1.0(3) . . . . ?
C15 C10 C9 S1 67.8(2) . . . . ?
C15 C10 C9 C16 -59.1(3) . . . . ?
C15 C14 C13 C12 0.2(4) . . . . ?
C11 C10 C15 C14 -1.0(3) . . . . ?
C11 C10 C9 S1 -112.5(2) . . . . ?
C11 C10 C9 C16 120.6(2) . . . . ?
C2 C3 C4 C5 0.0(4) . . . . ?
C17 C16 C9 S1 134.0(2) . . . . ?
C17 C16 C9 C10 -102.3(3) . . . . ?
C17 C16 C21 C20 1.5(4) . . . . ?
C14 C13 C12 C11 -0.2(4) . . . . ?
C9 S1 C8 C7 -59.88(19) . . . . ?
C9 C10 C15 C14 178.7(2) . . . . ?
C9 C10 C11 C12 -178.7(2) . . . . ?
C9 C16 C17 C18 179.3(2) . . . . ?
C9 C16 C21 C20 179.9(2) . . . . ?
C8 S1 C9 C10 -172.48(15) . . . . ?
C8 S1 C9 C16 -45.10(19) . . . . ?
C4 C5 C6 N2 -162.8(2) . . . . ?
C21 C16 C17 C18 -2.2(4) . . . . ?
C21 C16 C9 S1 -44.5(3) . . . . ?
C21 C16 C9 C10 79.2(3) . . . . ?
C21 C20 C19 C18 -1.2(4) . . . . ?
C20 C19 C18 C17 0.5(4) . . . . ?
